data_7127049
loop_
_publ_author_name
'Vaishanv, Narendra Kumar'
'Chandrasekharan, Sanoop P.'
'Zaheer, Mohd Khalid'
'Kant, Ruchir'
'Mohanan, Kishor'

_publ_section_title
;
 Substrate-controlled, PBu<sub>3</sub>-catalyzed annulation of
 phenacylmalononitriles with allenoates enables tunable access to
 cyclopentenes.
;
_journal_issue 75
_journal_name_full 'Chemical communications (Cambridge, England)'
_journal_page_first 11054
_journal_page_last 11057
_journal_paper_doi 10.1039/d0cc04688d
_journal_volume 56
_journal_year 2020
_chemical_compound_source 'see text'
_chemical_formula_moiety 'C18 H18 N2 O3'
_chemical_formula_sum 'C18 H18 N2 O3'
_chemical_formula_weight 310.34
_space_group_IT_number 2
_space_group_name_Hall '-P 1'
_space_group_name_H-M_alt 'P -1'
_symmetry_cell_setting triclinic
_symmetry_Int_Tables_number 2
_symmetry_space_group_name_Hall '-P 1'
_symmetry_space_group_name_H-M 'P -1'
_atom_sites_solution_hydrogens geom
_atom_sites_solution_primary direct
_atom_sites_solution_secondary difmap
_audit_update_record
;
2020-05-29 deposited with the CCDC.	2020-08-07 downloaded from the CCDC.
;
_cell_angle_alpha 74.194(2)
_cell_angle_beta 82.375(2)
_cell_angle_gamma 75.798(2)
_cell_formula_units_Z 2
_cell_length_a 7.6107(6)
_cell_length_b 9.6669(8)
_cell_length_c 11.6421(10)
_cell_measurement_reflns_used 8548
_cell_measurement_temperature 273(2)
_cell_measurement_theta_max 28.33
_cell_measurement_theta_min 2.24
_cell_volume 796.96(11)
_computing_cell_refinement 'Bruker SAINT'
_computing_data_collection 'Bruker APEX2'
_computing_data_reduction 'Bruker SAINT'
_computing_molecular_graphics 'SHELXTL (Bruker, 1997)'
_computing_publication_material 'SHELXTL (Bruker, 1997)'
_computing_structure_refinement 'SHELXL-97 (Sheldrick, 1997)'
_computing_structure_solution 'SHELXS-97 (Sheldrick, 1990)'
_diffrn_ambient_temperature 273(2)
_diffrn_measured_fraction_theta_full 0.991
_diffrn_measured_fraction_theta_max 0.991
_diffrn_measurement_device_type 'Bruker APEX-II CCD'
_diffrn_measurement_method '\f and \w scans'
_diffrn_radiation_probe x-ray
_diffrn_radiation_type MoK\a
_diffrn_radiation_wavelength 0.71073
_diffrn_reflns_av_R_equivalents 0.0294
_diffrn_reflns_av_sigmaI/netI 0.0310
_diffrn_reflns_limit_h_max 10
_diffrn_reflns_limit_h_min -10
_diffrn_reflns_limit_k_max 12
_diffrn_reflns_limit_k_min -12
_diffrn_reflns_limit_l_max 15
_diffrn_reflns_limit_l_min -15
_diffrn_reflns_number 12550
_diffrn_reflns_theta_full 28.34
_diffrn_reflns_theta_max 28.34
_diffrn_reflns_theta_min 2.51
_diffrn_standards_number 0
_exptl_absorpt_coefficient_mu 0.089
_exptl_absorpt_correction_T_max 0.987
_exptl_absorpt_correction_T_min 0.971
_exptl_absorpt_correction_type multi-scan
_exptl_absorpt_process_details ' SADABS-2016/2'
_exptl_crystal_colour Colorless
_exptl_crystal_density_diffrn 1.293
_exptl_crystal_density_method 'Not Measured'
_exptl_crystal_description Block
_exptl_crystal_F_000 328
_exptl_crystal_size_max 0.330
_exptl_crystal_size_mid 0.210
_exptl_crystal_size_min 0.150
_refine_diff_density_max 0.418
_refine_diff_density_min -0.257
_refine_diff_density_rms 0.085
_refine_ls_extinction_method none
_refine_ls_goodness_of_fit_ref 1.132
_refine_ls_hydrogen_treatment constr
_refine_ls_matrix_type full
_refine_ls_number_parameters 210
_refine_ls_number_reflns 3943
_refine_ls_number_restraints 0
_refine_ls_restrained_S_all 1.132
_refine_ls_R_factor_all 0.0490
_refine_ls_R_factor_gt 0.0420
_refine_ls_shift/su_max 0.000
_refine_ls_shift/su_mean 0.000
_refine_ls_structure_factor_coef Fsqd
_refine_ls_weighting_details 'calc w=1/[\s^2^(Fo^2^)+(0.0599P)^2^+0.3357P] where P=(Fo^2^+2Fc^2^)/3'
_refine_ls_weighting_scheme calc
_refine_ls_wR_factor_gt 0.1141
_refine_ls_wR_factor_ref 0.1272
_reflns_number_gt 3520
_reflns_number_total 3943
_reflns_threshold_expression >2sigma(I)
_cod_data_source_file d0cc04688d2.cif
_cod_data_source_block xxx
_cod_depositor_comments
;
The following automatic conversions were performed:

data item '_exptl_absorpt_correction_type' value 'Multi-scan' was
changed to 'multi-scan' in accordance with the
/home/data/users/saulius/crontab/automatic-downloads/rss-feeds/RSC/lib/dictionaries/cif_core.dic
dictionary named 'cif_core.dic' version 2.4.2 last updated on
2011-04-26.

data item '_refine_ls_hydrogen_treatment' value 'Constr' was changed
to 'constr' in accordance with the
/home/data/users/saulius/crontab/automatic-downloads/rss-feeds/RSC/lib/dictionaries/cif_core.dic
dictionary named 'cif_core.dic' version 2.4.2 last updated on
2011-04-26.

data item '_symmetry_cell_setting' value 'Triclinic' was changed to
'triclinic' in accordance with the
/home/data/users/saulius/crontab/automatic-downloads/rss-feeds/RSC/lib/dictionaries/cif_core.dic
dictionary named 'cif_core.dic' version 2.4.2 last updated on
2011-04-26.

Automatic conversion script
Id: cif_fix_values 7556 2019-12-06 15:28:31Z antanas 

 Adding full bibliography for 7127049--7127050.cif.
;
_cod_database_code 7127049

loop_
_symmetry_equiv_pos_site_id
_symmetry_equiv_pos_as_xyz
1 x,y,z
2 -x,-y,-z

loop_
_atom_site_aniso_label
_atom_site_aniso_U_11
_atom_site_aniso_U_22
_atom_site_aniso_U_33
_atom_site_aniso_U_23
_atom_site_aniso_U_13
_atom_site_aniso_U_12
O1 0.0175(4) 0.0131(4) 0.0177(4) -0.0073(3) -0.0051(3) 0.0039(3)
O2 0.0254(5) 0.0161(4) 0.0160(4) -0.0076(3) -0.0040(4) 0.0016(4)
O3 0.0191(5) 0.0272(5) 0.0172(5) -0.0099(4) -0.0046(4) 0.0096(4)
N1 0.0308(6) 0.0169(6) 0.0259(6) -0.0065(5) -0.0039(5) -0.0061(5)
N2 0.0167(5) 0.0239(6) 0.0160(5) -0.0102(4) -0.0054(4) 0.0075(4)
C1 0.0177(6) 0.0214(7) 0.0226(6) 0.0056(5) -0.0045(5) -0.0079(5)
C2 0.0196(6) 0.0266(7) 0.0148(6) -0.0012(5) -0.0025(5) -0.0069(5)
C3 0.0185(6) 0.0177(6) 0.0148(6) -0.0029(5) -0.0024(5) -0.0034(5)
C4 0.0123(5) 0.0130(6) 0.0154(6) -0.0025(4) -0.0028(4) -0.0019(4)
C5 0.0186(6) 0.0158(6) 0.0216(6) -0.0054(5) 0.0005(5) -0.0049(5)
C6 0.0207(6) 0.0140(6) 0.0313(7) -0.0020(5) -0.0021(5) -0.0053(5)
C7 0.0133(5) 0.0107(5) 0.0132(5) -0.0042(4) -0.0027(4) -0.0009(4)
C8 0.0132(5) 0.0103(5) 0.0129(5) -0.0039(4) -0.0024(4) -0.0001(4)
C9 0.0134(5) 0.0101(5) 0.0125(5) -0.0033(4) -0.0032(4) 0.0012(4)
C10 0.0136(5) 0.0102(5) 0.0113(5) -0.0034(4) -0.0016(4) 0.0001(4)
C11 0.0155(5) 0.0102(5) 0.0119(5) -0.0033(4) 0.0004(4) -0.0002(4)
C12 0.0146(5) 0.0103(5) 0.0127(5) -0.0026(4) 0.0003(4) -0.0002(4)
C13 0.0188(6) 0.0126(6) 0.0193(6) -0.0069(5) -0.0034(5) 0.0043(5)
C14 0.0398(9) 0.0219(7) 0.0299(8) -0.0108(6) -0.0181(7) 0.0112(6)
C15 0.0167(6) 0.0142(6) 0.0157(6) -0.0024(4) -0.0005(5) -0.0006(4)
C16 0.0186(6) 0.0234(7) 0.0264(7) -0.0062(5) 0.0080(5) -0.0014(5)
C17 0.0166(6) 0.0136(6) 0.0133(5) -0.0028(4) -0.0023(4) 0.0000(4)
C18 0.0148(5) 0.0108(5) 0.0138(5) -0.0032(4) -0.0026(4) 0.0000(4)

loop_
_atom_site_label
_atom_site_type_symbol
_atom_site_thermal_displace_type
_atom_site_fract_x
_atom_site_fract_y
_atom_site_fract_z
_atom_site_occupancy
_atom_site_U_iso_or_equiv
_atom_site_calc_flag
_atom_site_refinement_flags
O1 O Uani 0.72504(12) 0.35617(10) 0.27013(8) 1.000 0.0163(2) . .
O2 O Uani 0.57164(13) 0.37625(10) 0.11197(8) 1.000 0.0193(3) . .
O3 O Uani 0.05664(13) 0.95881(11) 0.15485(8) 1.000 0.0226(3) . .
N1 N Uani 0.45873(18) 1.04802(13) 0.22274(11) 1.000 0.0240(3) . .
N2 N Uani 0.21979(15) 0.85971(13) 0.00920(10) 1.000 0.0196(3) . .
C1 C Uani 0.23049(18) 0.22107(15) 0.60485(12) 1.000 0.0219(4) . .
C2 C Uani 0.19755(18) 0.36352(16) 0.61735(12) 1.000 0.0207(4) . .
C3 C Uani 0.24091(18) 0.47587(14) 0.52271(11) 1.000 0.0172(3) . .
C4 C Uani 0.31763(16) 0.44776(13) 0.41304(11) 1.000 0.0138(3) . .
C5 C Uani 0.34683(18) 0.30323(14) 0.40072(12) 1.000 0.0185(3) . .
C6 C Uani 0.30546(19) 0.19148(15) 0.49622(13) 1.000 0.0224(4) . .
C7 C Uani 0.36779(16) 0.56889(13) 0.31721(10) 1.000 0.0123(3) . .
C8 C Uani 0.48901(16) 0.56212(13) 0.22161(10) 1.000 0.0122(3) . .
C9 C Uani 0.51298(16) 0.70819(13) 0.15245(10) 1.000 0.0124(3) . .
C10 C Uani 0.35774(16) 0.81782(13) 0.19947(10) 1.000 0.0120(3) . .
C11 C Uani 0.29389(16) 0.72741(13) 0.32319(10) 1.000 0.0130(3) . .
C12 C Uani 0.59727(16) 0.42266(13) 0.19282(11) 1.000 0.0132(3) . .
C13 C Uani 0.83041(18) 0.21220(14) 0.25802(12) 1.000 0.0175(3) . .
C14 C Uani 0.9284(2) 0.14189(17) 0.36952(14) 1.000 0.0314(5) . .
C15 C Uani 0.64199(17) 0.74915(14) 0.06944(11) 1.000 0.0164(3) . .
C16 C Uani 0.79923(19) 0.65330(16) 0.01661(13) 1.000 0.0243(4) . .
C17 C Uani 0.41608(17) 0.94685(13) 0.21235(11) 1.000 0.0151(3) . .
C18 C Uani 0.19565(17) 0.88361(13) 0.11720(11) 1.000 0.0135(3) . .
H1 H Uiso 0.20270 0.14570 0.66850 1.000 0.0260 calc R
H2 H Uiso 0.14610 0.38430 0.68950 1.000 0.0250 calc R
H2A H Uiso 0.13520 0.89780 -0.03960 1.000 0.0230 calc R
H2B H Uiso 0.32010 0.80610 -0.01230 1.000 0.0230 calc R
H3 H Uiso 0.21860 0.57120 0.53240 1.000 0.0210 calc R
H5 H Uiso 0.39430 0.28230 0.32800 1.000 0.0220 calc R
H6 H Uiso 0.32810 0.09570 0.48750 1.000 0.0270 calc R
H11A H Uiso 0.34350 0.74820 0.38760 1.000 0.0160 calc R
H11B H Uiso 0.16240 0.74890 0.33490 1.000 0.0160 calc R
H13A H Uiso 0.91640 0.22320 0.18850 1.000 0.0210 calc R
H13B H Uiso 0.75070 0.15220 0.24870 1.000 0.0210 calc R
H14A H Uiso 1.00540 0.20310 0.37820 1.000 0.0470 calc R
H14B H Uiso 1.00110 0.04700 0.36460 1.000 0.0470 calc R
H14C H Uiso 0.84180 0.13040 0.43740 1.000 0.0470 calc R
H15 H Uiso 0.63290 0.85020 0.04080 1.000 0.0200 calc R
H16A H Uiso 0.80590 0.55210 0.05890 1.000 0.0360 calc R
H16B H Uiso 0.90970 0.68080 0.02320 1.000 0.0360 calc R
H16C H Uiso 0.78290 0.66550 -0.06620 1.000 0.0360 calc R

loop_
_atom_type_symbol
_atom_type_description
_atom_type_scat_dispersion_real
_atom_type_scat_dispersion_imag
_atom_type_scat_source
O O 0.0106 0.0060 'International Tables Vol C Tables 4.2.6.8 and 6.1.1.4'
N N 0.0061 0.0033 'International Tables Vol C Tables 4.2.6.8 and 6.1.1.4'
H H 0.0000 0.0000 'International Tables Vol C Tables 4.2.6.8 and 6.1.1.4'
C C 0.0033 0.0016 'International Tables Vol C Tables 4.2.6.8 and 6.1.1.4'

loop_
_geom_angle_atom_site_label_1
_geom_angle_atom_site_label_2
_geom_angle_atom_site_label_3
_geom_angle
_geom_angle_site_symmetry_1
_geom_angle_site_symmetry_2
_geom_angle_site_symmetry_3
_geom_angle_publ_flag
C12 O1 C13 115.90(10) . . . yes
C18 N2 H2B 120.00 . . . no
H2A N2 H2B 120.00 . . . no
C18 N2 H2A 120.00 . . . no
C2 C1 C6 119.40(13) . . . no
C1 C2 C3 120.34(13) . . . no
C2 C3 C4 120.97(13) . . . no
C3 C4 C7 118.98(11) . . . no
C5 C4 C7 122.90(11) . . . no
C3 C4 C5 118.10(12) . . . no
C4 C5 C6 120.47(12) . . . no
C1 C6 C5 120.68(13) . . . no
C4 C7 C8 128.91(12) . . . no
C4 C7 C11 120.45(10) . . . no
C8 C7 C11 110.41(10) . . . no
C9 C8 C12 122.85(10) . . . no
C7 C8 C9 112.23(11) . . . no
C7 C8 C12 124.80(11) . . . no
C8 C9 C10 105.40(10) . . . no
C8 C9 C15 131.16(12) . . . no
C10 C9 C15 123.36(11) . . . no
C9 C10 C11 104.30(10) . . . no
C11 C10 C18 110.35(10) . . . no
C17 C10 C18 104.78(10) . . . no
C9 C10 C17 112.72(11) . . . no
C9 C10 C18 114.19(10) . . . no
C11 C10 C17 110.62(10) . . . no
C7 C11 C10 103.65(9) . . . no
O1 C12 O2 124.76(12) . . . yes
O1 C12 C8 110.48(10) . . . yes
O2 C12 C8 124.77(12) . . . yes
O1 C13 C14 106.83(11) . . . yes
C9 C15 C16 128.31(13) . . . no
N1 C17 C10 178.97(14) . . . yes
O3 C18 N2 124.07(12) . . . yes
O3 C18 C10 118.32(11) . . . yes
N2 C18 C10 117.55(11) . . . yes
C2 C1 H1 120.00 . . . no
C6 C1 H1 120.00 . . . no
C1 C2 H2 120.00 . . . no
C3 C2 H2 120.00 . . . no
C2 C3 H3 120.00 . . . no
C4 C3 H3 120.00 . . . no
C4 C5 H5 120.00 . . . no
C6 C5 H5 120.00 . . . no
C1 C6 H6 120.00 . . . no
C5 C6 H6 120.00 . . . no
C7 C11 H11A 111.00 . . . no
C7 C11 H11B 111.00 . . . no
C10 C11 H11A 111.00 . . . no
C10 C11 H11B 111.00 . . . no
H11A C11 H11B 109.00 . . . no
O1 C13 H13A 110.00 . . . no
O1 C13 H13B 110.00 . . . no
C14 C13 H13A 110.00 . . . no
C14 C13 H13B 110.00 . . . no
H13A C13 H13B 109.00 . . . no
C13 C14 H14A 109.00 . . . no
C13 C14 H14B 109.00 . . . no
C13 C14 H14C 109.00 . . . no
H14A C14 H14B 109.00 . . . no
H14A C14 H14C 109.00 . . . no
H14B C14 H14C 109.00 . . . no
C9 C15 H15 116.00 . . . no
C16 C15 H15 116.00 . . . no
C15 C16 H16A 109.00 . . . no
C15 C16 H16B 109.00 . . . no
C15 C16 H16C 109.00 . . . no
H16A C16 H16B 109.00 . . . no
H16A C16 H16C 109.00 . . . no
H16B C16 H16C 109.00 . . . no

loop_
_geom_bond_atom_site_label_1
_geom_bond_atom_site_label_2
_geom_bond_distance
_geom_bond_site_symmetry_1
_geom_bond_site_symmetry_2
_geom_bond_publ_flag
O1 C12 1.3339(16) . . yes
O1 C13 1.4592(17) . . yes
O2 C12 1.2029(16) . . yes
O3 C18 1.2301(17) . . yes
N1 C17 1.1433(18) . . yes
N2 C18 1.3207(17) . . yes
N2 H2A 0.8600 . . no
N2 H2B 0.8600 . . no
C1 C2 1.382(2) . . no
C1 C6 1.390(2) . . no
C2 C3 1.3892(19) . . no
C3 C4 1.3994(18) . . no
C4 C5 1.4037(19) . . no
C4 C7 1.4684(17) . . no
C5 C6 1.386(2) . . no
C7 C8 1.3534(17) . . no
C7 C11 1.5147(18) . . no
C8 C12 1.4955(18) . . no
C8 C9 1.4641(17) . . no
C9 C15 1.3361(18) . . no
C9 C10 1.5326(18) . . no
C10 C17 1.4720(18) . . no
C10 C11 1.5529(16) . . no
C10 C18 1.5622(18) . . no
C13 C14 1.494(2) . . no
C15 C16 1.497(2) . . no
C1 H1 0.9300 . . no
C2 H2 0.9300 . . no
C3 H3 0.9300 . . no
C5 H5 0.9300 . . no
C6 H6 0.9300 . . no
C11 H11A 0.9700 . . no
C11 H11B 0.9700 . . no
C13 H13A 0.9700 . . no
C13 H13B 0.9700 . . no
C14 H14A 0.9600 . . no
C14 H14B 0.9600 . . no
C14 H14C 0.9600 . . no
C15 H15 0.9300 . . no
C16 H16A 0.9600 . . no
C16 H16B 0.9600 . . no
C16 H16C 0.9600 . . no

loop_
_geom_contact_atom_site_label_1
_geom_contact_atom_site_label_2
_geom_contact_distance
_geom_contact_site_symmetry_1
_geom_contact_site_symmetry_2
_geom_contact_publ_flag
O1 C4 3.3545(16) . . no
O1 C5 3.1617(17) . . no
O1 C3 3.3205(16) . 2_666 no
O2 N2 3.0157(16) . 2_665 no
O2 C16 3.3988(18) . . no
O2 O2 3.1284(13) . 2_665 no
O3 N2 2.9294(16) . 2_575 no
O3 C13 3.0646(17) . 1_465 no
O3 C14 3.3534(19) . 1_465 no
O1 H16A 2.7700 . . no
O1 H3 2.6900 . 2_666 no
O1 H5 2.7300 . . no
O2 H13B 2.5200 . . no
O2 H16A 2.6600 . . no
O2 H5 2.7300 . . no
O2 H13A 2.8000 . . no
O2 H2B 2.3000 . 2_665 no
O3 H11B 2.5500 . . no
O3 H13B 2.9000 . 1_465 no
O3 H14B 2.7500 . 1_465 no
O3 H13A 2.6300 . 1_465 no
O3 H1 2.8100 . 2_566 no
O3 H2A 2.0900 . 2_575 no
N1 C1 3.4331(19) . 2_666 no
N2 C15 3.2348(18) . . no
N2 O2 3.0157(16) . 2_665 no
N2 O3 2.9294(16) . 2_575 no
N1 H5 2.7700 . 1_565 no
N1 H13B 2.7400 . 1_565 no
C1 N1 3.4331(19) . 2_666 no
C1 C17 3.4488(19) . 2_666 no
C2 C8 3.5334(19) . 2_666 no
C2 C9 3.5103(18) . 2_666 no
C3 C7 3.5959(19) . 2_666 no
C3 O1 3.3205(16) . 2_666 no
C4 O1 3.3545(16) . . no
C5 C12 3.0261(19) . . no
C5 O1 3.1617(17) . . no
C6 C14 3.581(2) . 1_455 no
C7 C3 3.5959(19) . 2_666 no
C8 C2 3.5334(19) . 2_666 no
C9 C2 3.5103(18) . 2_666 no
C12 C5 3.0261(19) . . no
C12 C16 3.146(2) . . no
C13 O3 3.0646(17) . 1_645 no
C14 C6 3.581(2) . 1_655 no
C14 C14 3.580(2) . 2_756 no
C14 O3 3.3534(19) . 1_645 no
C15 N2 3.2348(18) . . no
C16 C12 3.146(2) . . no
C16 O2 3.3988(18) . . no
C17 C1 3.4488(19) . 2_666 no
C1 H11B 2.9400 . 2_566 no
C3 H11B 2.9200 . . no
C3 H11A 2.9100 . . no
C5 H14A 3.0500 . 1_455 no
C6 H14A 2.7800 . 1_455 no
C8 H16A 2.8600 . . no
C8 H5 2.8700 . . no
C9 H2B 2.4100 . . no
C11 H3 2.5700 . . no
C12 H16A 2.4000 . . no
C12 H5 2.4300 . . no
C13 H2A 2.9700 . 2_665 no
C15 H2B 2.6200 . . no
C17 H15 2.6400 . . no
C17 H15 3.0800 . 2_675 no
C18 H2A 2.9300 . 2_575 no
H1 O3 2.8100 . 2_566 no
H2A O3 2.0900 . 2_575 no
H2A C13 2.9700 . 2_665 no
H2A C18 2.9300 . 2_575 no
H2A H13A 2.4600 . 2_665 no
H2B C9 2.4100 . . no
H2B C15 2.6200 . . no
H2B O2 2.3000 . 2_665 no
H3 C11 2.5700 . . no
H3 H11A 2.3400 . . no
H3 H11B 2.4800 . . no
H3 O1 2.6900 . 2_666 no
H5 O1 2.7300 . . no
H5 O2 2.7300 . . no
H5 N1 2.7700 . 1_545 no
H5 C8 2.8700 . . no
H5 C12 2.4300 . . no
H11A C3 2.9100 . . no
H11A H3 2.3400 . . no
H11B O3 2.5500 . . no
H11B C3 2.9200 . . no
H11B H3 2.4800 . . no
H11B C1 2.9400 . 2_566 no
H13A O2 2.8000 . . no
H13A O3 2.6300 . 1_645 no
H13A H2A 2.4600 . 2_665 no
H13B O2 2.5200 . . no
H13B O3 2.9000 . 1_645 no
H13B N1 2.7400 . 1_545 no
H14A C5 3.0500 . 1_655 no
H14A C6 2.7800 . 1_655 no
H14B O3 2.7500 . 1_645 no
H15 C17 2.6400 . . no
H15 C17 3.0800 . 2_675 no
H16A O1 2.7700 . . no
H16A O2 2.6600 . . no
H16A C8 2.8600 . . no
H16A C12 2.4000 . . no

loop_
_geom_hbond_atom_site_label_D
_geom_hbond_atom_site_label_H
_geom_hbond_atom_site_label_A
_geom_hbond_distance_DH
_geom_hbond_distance_HA
_geom_hbond_distance_DA
_geom_hbond_angle_DHA
_geom_hbond_site_symmetry_A
_geom_hbond_publ_flag
N2 H2A O3 0.8600 2.0900 2.9294(16) 165.00 2_575 yes
N2 H2B O2 0.8600 2.3000 3.0157(16) 141.00 2_665 yes
C11 H11B O3 0.9700 2.5500 2.9452(16) 105.00 . yes

loop_
_geom_torsion_atom_site_label_1
_geom_torsion_atom_site_label_2
_geom_torsion_atom_site_label_3
_geom_torsion_atom_site_label_4
_geom_torsion
_geom_torsion_site_symmetry_1
_geom_torsion_site_symmetry_2
_geom_torsion_site_symmetry_3
_geom_torsion_site_symmetry_4
_geom_torsion_publ_flag
C12 O1 C13 C14 -165.59(11) . . . . no
C13 O1 C12 O2 -4.36(18) . . . . no
C13 O1 C12 C8 175.00(10) . . . . no
C2 C1 C6 C5 -0.2(2) . . . . no
C6 C1 C2 C3 -0.8(2) . . . . no
C1 C2 C3 C4 0.3(2) . . . . no
C2 C3 C4 C5 1.0(2) . . . . no
C2 C3 C4 C7 -177.61(13) . . . . no
C3 C4 C7 C11 -16.24(18) . . . . no
C5 C4 C7 C8 -20.9(2) . . . . no
C5 C4 C7 C11 165.21(12) . . . . no
C3 C4 C7 C8 157.71(13) . . . . no
C3 C4 C5 C6 -1.9(2) . . . . no
C7 C4 C5 C6 176.65(13) . . . . no
C4 C5 C6 C1 1.5(2) . . . . no
C11 C7 C8 C12 175.87(11) . . . . no
C4 C7 C11 C10 -172.69(11) . . . . no
C8 C7 C11 C10 12.34(13) . . . . no
C4 C7 C8 C9 -174.53(12) . . . . no
C4 C7 C8 C12 1.4(2) . . . . no
C11 C7 C8 C9 -0.11(15) . . . . no
C7 C8 C9 C10 -12.44(14) . . . . no
C7 C8 C9 C15 164.26(13) . . . . no
C12 C8 C9 C10 171.50(11) . . . . no
C9 C8 C12 O1 103.98(13) . . . . no
C9 C8 C12 O2 -76.67(18) . . . . no
C7 C8 C12 O1 -71.59(16) . . . . no
C7 C8 C12 O2 107.77(16) . . . . no
C12 C8 C9 C15 -11.8(2) . . . . no
C8 C9 C10 C11 19.14(12) . . . . no
C8 C9 C10 C17 139.19(10) . . . . no
C15 C9 C10 C18 81.59(15) . . . . no
C8 C9 C15 C16 3.9(2) . . . . no
C10 C9 C15 C16 -179.93(13) . . . . no
C15 C9 C10 C11 -157.88(12) . . . . no
C15 C9 C10 C17 -37.84(16) . . . . no
C8 C9 C10 C18 -101.39(11) . . . . no
C9 C10 C11 C7 -18.88(12) . . . . no
C17 C10 C11 C7 -140.33(11) . . . . no
C11 C10 C18 O3 54.49(15) . . . . no
C11 C10 C18 N2 -128.25(12) . . . . no
C17 C10 C18 O3 -64.62(14) . . . . no
C17 C10 C18 N2 112.65(13) . . . . no
C18 C10 C11 C7 104.19(11) . . . . no
C9 C10 C18 O3 171.58(11) . . . . no
C9 C10 C18 N2 -11.16(16) . . . . no
